data_4334141
loop_
_publ_author_name
'Joyee Mitra'
'Sabyasachi Sarkar'

_publ_contact_author_name 'Sabyasachi Sarkar'
_publ_section_title
;
 Oxo-Mo(IV)(dithiolene)thiolato Complexes: Analogue of Reduced Sulfite
 Oxidase
;
_journal_name_full 'Inorganic Chemistry'
_journal_page_first 3032
_journal_page_last 3042
_journal_paper_doi 10.1021/ic302485c
_journal_volume 52
_journal_year 2013
_chemical_formula_moiety 'C16 H36 N, C22 H13 Mo N4 O S3'
_chemical_formula_sum 'C38 H49 Mo N5 O S3'
_chemical_formula_weight 783.94
_chemical_name_systematic
; 
 ? 
;
_space_group_IT_number 2
_symmetry_cell_setting triclinic
_symmetry_space_group_name_Hall '-P 1'
_symmetry_space_group_name_H-M 'P -1'
_atom_sites_solution_hydrogens geom
_atom_sites_solution_primary direct
_atom_sites_solution_secondary difmap
_audit_creation_method SHELXL-97
_cell_angle_alpha 84.521(5)
_cell_angle_beta 84.034(5)
_cell_angle_gamma 79.187(5)
_cell_formula_units_Z 2
_cell_length_a 8.981(5)
_cell_length_b 12.170(5)
_cell_length_c 19.631(5)
_cell_measurement_temperature 100(2)
_cell_volume 2089.8(15)
_computing_cell_refinement 'SAINT 6.45 ( Bruker, 2003)'
_computing_data_collection 'SMART 5.628 (Bruker, 2003)'
_computing_data_reduction 'SAINT 6.45 ( Bruker, 2003)'
_computing_molecular_graphics 'Diamond 3.1e, Ortep'
_computing_structure_refinement 'SHELXL-97 (Sheldrick, 1997)'
_computing_structure_solution SIR-97
_diffrn_ambient_temperature 100(2)
_diffrn_measured_fraction_theta_full 0.972
_diffrn_measured_fraction_theta_max 0.960
_diffrn_measurement_method /w-scans
_diffrn_radiation_monochromator graphite
_diffrn_radiation_source 'fine-focus sealed tube'
_diffrn_radiation_type MoK\a
_diffrn_radiation_wavelength 0.71069
_diffrn_reflns_av_R_equivalents 0.0289
_diffrn_reflns_av_sigmaI/netI 0.0608
_diffrn_reflns_limit_h_max 9
_diffrn_reflns_limit_h_min -11
_diffrn_reflns_limit_k_max 7
_diffrn_reflns_limit_k_min -15
_diffrn_reflns_limit_l_max 24
_diffrn_reflns_limit_l_min -24
_diffrn_reflns_number 11403
_diffrn_reflns_theta_full 25.00
_diffrn_reflns_theta_max 26.25
_diffrn_reflns_theta_min 2.09
_exptl_absorpt_coefficient_mu 0.497
_exptl_absorpt_correction_T_max 0.990
_exptl_absorpt_correction_T_min 0.988
_exptl_absorpt_correction_type empirical
_exptl_absorpt_process_details 'SADABS (Bruker, 2002)'
_exptl_crystal_colour blue
_exptl_crystal_density_diffrn 1.246
_exptl_crystal_description block
_exptl_crystal_F_000 820
_exptl_crystal_size_max 0.04
_exptl_crystal_size_mid 0.02
_exptl_crystal_size_min 0.02
_refine_diff_density_max 1.579
_refine_diff_density_min -0.959
_refine_diff_density_rms 0.136
_refine_ls_extinction_method none
_refine_ls_goodness_of_fit_ref 1.062
_refine_ls_hydrogen_treatment constr
_refine_ls_matrix_type full
_refine_ls_number_parameters 427
_refine_ls_number_reflns 8099
_refine_ls_number_restraints 0
_refine_ls_restrained_S_all 1.062
_refine_ls_R_factor_all 0.0701
_refine_ls_R_factor_gt 0.0572
_refine_ls_shift/su_max 0.001
_refine_ls_shift/su_mean 0.000
_refine_ls_structure_factor_coef Fsqd
_refine_ls_weighting_details 'calc w=1/[\s^2^(Fo^2^)+(0.0951P)^2^+0.0000P] where P=(Fo^2^+2Fc^2^)/3'
_refine_ls_weighting_scheme calc
_refine_ls_wR_factor_gt 0.1449
_refine_ls_wR_factor_ref 0.1532
_reflns_number_gt 6641
_reflns_number_total 8440
_reflns_threshold_expression >2sigma(I)
_cod_data_source_file ic302485c_si_002_03.cif
_cod_data_source_block 2b
_cod_database_code 4334141

loop_
_symmetry_equiv_pos_as_xyz
'x, y, z'
'-x, -y, -z'

loop_
_atom_site_label
_atom_site_type_symbol
_atom_site_fract_x
_atom_site_fract_y
_atom_site_fract_z
_atom_site_U_iso_or_equiv
_atom_site_adp_type
_atom_site_occupancy
_atom_site_symmetry_multiplicity
_atom_site_calc_flag
_atom_site_refinement_flags
Mo1 Mo 0.39419(3) 0.48277(3) 0.235508(15) 0.01612(12) Uani 1 1 d .
S1 S 0.35981(11) 0.58680(8) 0.33540(5) 0.0208(2) Uani 1 1 d .
S2 S 0.21944(11) 0.64264(8) 0.18736(5) 0.0193(2) Uani 1 1 d .
S3 S 0.61906(11) 0.38544(8) 0.28951(5) 0.0227(2) Uani 1 1 d .
O1 O 0.2744(3) 0.3900(2) 0.24972(14) 0.0260(6) Uani 1 1 d .
N1 N 0.1215(4) 0.8291(3) 0.41764(17) 0.0306(8) Uani 1 1 d .
N2 N -0.0597(4) 0.8935(3) 0.23383(19) 0.0341(9) Uani 1 1 d .
N3 N 0.5721(3) 0.5782(3) 0.17430(15) 0.0173(6) Uani 1 1 d .
N4 N 0.4726(3) 0.4042(3) 0.13770(15) 0.0179(7) Uani 1 1 d .
N5 N 0.0766(3) 0.1980(2) 0.38307(15) 0.0158(6) Uani 1 1 d .
C1 C 0.1531(4) 0.7230(3) 0.25688(19) 0.0179(8) Uani 1 1 d .
C2 C 0.2132(4) 0.7006(3) 0.31852(18) 0.0195(8) Uani 1 1 d .
C3 C 0.1614(4) 0.7728(3) 0.37308(19) 0.0214(8) Uani 1 1 d .
C4 C 0.0345(4) 0.8185(3) 0.24534(19) 0.0218(8) Uani 1 1 d .
C5 C 0.7651(4) 0.3350(3) 0.22515(19) 0.0221(8) Uani 1 1 d .
C10 C 0.8816(4) 0.3940(4) 0.2048(2) 0.0267(9) Uani 1 1 d .
H10 H 0.8818 0.4609 0.2239 0.032 Uiso 1 1 calc R
C11 C 0.6234(4) 0.6640(3) 0.1960(2) 0.0225(8) Uani 1 1 d .
H11 H 0.5825 0.6912 0.2379 0.027 Uiso 1 1 calc R
C13 C 0.7983(5) 0.6747(4) 0.0953(2) 0.0339(10) Uani 1 1 d .
H13 H 0.8741 0.7071 0.0696 0.041 Uiso 1 1 calc R
C14 C 0.7467(5) 0.5866(4) 0.0714(2) 0.0265(7) Uani 1 1 d .
C15 C 0.6339(4) 0.5403(3) 0.11388(18) 0.0195(8) Uani 1 1 d .
C18 C 0.6415(5) 0.3974(4) 0.0319(2) 0.0265(7) Uani 1 1 d .
C19 C 0.5807(4) 0.4447(3) 0.09362(18) 0.0181(8) Uani 1 1 d .
C23 C 0.1956(4) 0.1856(3) 0.43390(18) 0.0175(8) Uani 1 1 d .
H23A H 0.2513 0.1091 0.4345 0.021 Uiso 1 1 calc R
H23B H 0.1430 0.1955 0.4792 0.021 Uiso 1 1 calc R
C25 C 0.4070(4) 0.2461(3) 0.4839(2) 0.0233(8) Uani 1 1 d .
H25A H 0.4577 0.1683 0.4881 0.028 Uiso 1 1 calc R
H25B H 0.3399 0.2601 0.5253 0.028 Uiso 1 1 calc R
C27 C 0.1498(4) 0.1740(3) 0.31206(18) 0.0183(8) Uani 1 1 d .
H27A H 0.2223 0.2239 0.2993 0.022 Uiso 1 1 calc R
H27B H 0.0714 0.1929 0.2802 0.022 Uiso 1 1 calc R
C28 C 0.2319(4) 0.0541(3) 0.30226(18) 0.0196(8) Uani 1 1 d .
H28A H 0.2987 0.0284 0.3385 0.023 Uiso 1 1 calc R
H28B H 0.1583 0.0045 0.3044 0.023 Uiso 1 1 calc R
C31 C -0.0099(4) 0.3191(3) 0.37608(18) 0.0177(8) Uani 1 1 d .
H31A H 0.0574 0.3655 0.3509 0.021 Uiso 1 1 calc R
H31B H -0.0946 0.3213 0.3488 0.021 Uiso 1 1 calc R
C35 C -0.0275(4) 0.1159(3) 0.41041(18) 0.0173(7) Uani 1 1 d .
H35A H -0.0752 0.1377 0.4549 0.021 Uiso 1 1 calc R
H35B H 0.0348 0.0422 0.4177 0.021 Uiso 1 1 calc R
C36 C -0.1529(4) 0.1058(3) 0.36540(19) 0.0190(8) Uani 1 1 d .
H36A H -0.2178 0.1783 0.3577 0.023 Uiso 1 1 calc R
H36B H -0.1081 0.0805 0.3212 0.023 Uiso 1 1 calc R
C32 C -0.0709(4) 0.3706(3) 0.44299(18) 0.0183(8) Uani 1 1 d .
H32A H 0.0134 0.3778 0.4684 0.022 Uiso 1 1 calc R
H32B H -0.1313 0.3218 0.4708 0.022 Uiso 1 1 calc R
C9 C 0.9976(5) 0.3549(4) 0.1565(2) 0.0337(11) Uani 1 1 d .
H9 H 1.0754 0.3954 0.1434 0.040 Uiso 1 1 calc R
C20 C 0.5877(5) 0.3026(4) 0.0165(2) 0.0346(11) Uani 1 1 d .
H20 H 0.6248 0.2680 -0.0236 0.042 Uiso 1 1 calc R
C21 C 0.4807(5) 0.2615(4) 0.0608(2) 0.0352(11) Uani 1 1 d .
H21 H 0.4445 0.1984 0.0511 0.042 Uiso 1 1 calc R
C17 C 0.7545(5) 0.4470(4) -0.0105(2) 0.0323(10) Uani 1 1 d .
H17 H 0.7951 0.4166 -0.0516 0.039 Uiso 1 1 calc R
C29 C 0.3243(5) 0.0519(3) 0.2326(2) 0.0276(9) Uani 1 1 d .
H29A H 0.3959 0.1029 0.2309 0.033 Uiso 1 1 calc R
H29B H 0.2563 0.0785 0.1969 0.033 Uiso 1 1 calc R
C7 C 0.8835(5) 0.1940(4) 0.1484(2) 0.0370(11) Uani 1 1 d .
H7 H 0.8851 0.1265 0.1295 0.044 Uiso 1 1 calc R
C34 C -0.0840(5) 0.5701(3) 0.3862(2) 0.0319(10) Uani 1 1 d .
H34A H -0.1519 0.6405 0.3794 0.048 Uiso 1 1 calc R
H34B H -0.0468 0.5418 0.3425 0.048 Uiso 1 1 calc R
H34C H 0.0001 0.5809 0.4097 0.048 Uiso 1 1 calc R
C37 C -0.2461(4) 0.0217(3) 0.4021(2) 0.0240(8) Uani 1 1 d .
H37A H -0.2903 0.0478 0.4462 0.029 Uiso 1 1 calc R
H37B H -0.1796 -0.0499 0.4106 0.029 Uiso 1 1 calc R
C38 C -0.3729(5) 0.0055(4) 0.3600(2) 0.0320(10) Uani 1 1 d .
H38A H -0.4283 -0.0485 0.3843 0.048 Uiso 1 1 calc R
H38B H -0.3294 -0.0209 0.3164 0.048 Uiso 1 1 calc R
H38C H -0.4406 0.0758 0.3526 0.048 Uiso 1 1 calc R
C33 C -0.1690(4) 0.4862(3) 0.4292(2) 0.0226(8) Uani 1 1 d .
H33A H -0.2553 0.4776 0.4056 0.027 Uiso 1 1 calc R
H33B H -0.2082 0.5164 0.4728 0.027 Uiso 1 1 calc R
C30 C 0.4118(5) -0.0647(4) 0.2179(2) 0.0334(10) Uani 1 1 d .
H30A H 0.4689 -0.0611 0.1739 0.050 Uiso 1 1 calc R
H30B H 0.3414 -0.1151 0.2178 0.050 Uiso 1 1 calc R
H30C H 0.4801 -0.0914 0.2528 0.050 Uiso 1 1 calc R
C24 C 0.3108(4) 0.2637(3) 0.42236(19) 0.0211(8) Uani 1 1 d .
H24A H 0.2586 0.3410 0.4176 0.025 Uiso 1 1 calc R
H24B H 0.3759 0.2479 0.3805 0.025 Uiso 1 1 calc R
C6 C 0.7662(5) 0.2334(4) 0.1975(2) 0.0296(10) Uani 1 1 d .
H6 H 0.6895 0.1923 0.2116 0.036 Uiso 1 1 calc R
C12 C 0.7371(5) 0.7143(4) 0.1575(2) 0.0332(10) Uani 1 1 d .
H12 H 0.7707 0.7739 0.1738 0.040 Uiso 1 1 calc R
C26 C 0.5273(5) 0.3217(4) 0.4786(2) 0.0292(9) Uani 1 1 d .
H26A H 0.5833 0.3063 0.5185 0.044 Uiso 1 1 calc R
H26B H 0.4781 0.3990 0.4757 0.044 Uiso 1 1 calc R
H26C H 0.5958 0.3072 0.4382 0.044 Uiso 1 1 calc R
C22 C 0.4257(5) 0.3140(3) 0.1204(2) 0.0247(9) Uani 1 1 d .
H22 H 0.3523 0.2847 0.1497 0.030 Uiso 1 1 calc R
C16 C 0.8036(5) 0.5380(4) 0.0082(2) 0.0338(11) Uani 1 1 d .
H16 H 0.8760 0.5692 -0.0207 0.041 Uiso 1 1 calc R
C8 C 0.9981(5) 0.2566(5) 0.1279(2) 0.0414(12) Uani 1 1 d .
H8 H 1.0753 0.2313 0.0947 0.050 Uiso 1 1 calc R

loop_
_atom_site_aniso_label
_atom_site_aniso_U_11
_atom_site_aniso_U_22
_atom_site_aniso_U_33
_atom_site_aniso_U_23
_atom_site_aniso_U_13
_atom_site_aniso_U_12
Mo1 0.02046(19) 0.01705(18) 0.01037(18) -0.00173(12) 0.00015(12) -0.00265(12)
S1 0.0268(5) 0.0236(5) 0.0096(4) -0.0033(4) -0.0021(4) 0.0032(4)
S2 0.0240(5) 0.0218(5) 0.0113(4) -0.0049(4) -0.0026(4) 0.0000(4)
S3 0.0242(5) 0.0308(5) 0.0096(4) -0.0002(4) -0.0006(4) 0.0031(4)
O1 0.0305(15) 0.0224(14) 0.0243(15) -0.0012(12) 0.0039(12) -0.0063(12)
N1 0.051(2) 0.0258(19) 0.0119(17) 0.0003(14) -0.0004(15) -0.0005(17)
N2 0.042(2) 0.033(2) 0.026(2) -0.0128(16) -0.0111(16) 0.0072(18)
N3 0.0186(16) 0.0195(16) 0.0133(15) -0.0008(12) -0.0035(12) -0.0009(13)
N4 0.0197(16) 0.0179(15) 0.0141(15) -0.0028(12) -0.0070(12) 0.0052(13)
N5 0.0206(16) 0.0159(15) 0.0103(15) -0.0005(12) -0.0020(12) -0.0017(12)
C1 0.0196(19) 0.0189(19) 0.0142(18) -0.0005(14) 0.0013(14) -0.0025(15)
C2 0.023(2) 0.024(2) 0.0107(18) -0.0049(15) 0.0043(14) -0.0039(16)
C3 0.032(2) 0.0193(19) 0.0114(18) 0.0003(15) -0.0017(16) -0.0023(16)
C4 0.027(2) 0.025(2) 0.0144(19) -0.0068(15) -0.0027(15) -0.0045(17)
C5 0.022(2) 0.030(2) 0.0108(18) 0.0002(15) -0.0031(15) 0.0058(16)
C10 0.022(2) 0.036(2) 0.019(2) 0.0017(17) -0.0061(16) 0.0033(18)
C11 0.021(2) 0.022(2) 0.025(2) -0.0041(16) -0.0039(16) -0.0037(16)
C13 0.026(2) 0.037(3) 0.037(3) 0.010(2) 0.0030(19) -0.0109(19)
C14 0.0291(16) 0.0305(16) 0.0152(14) 0.0023(11) -0.0042(12) 0.0062(13)
C15 0.0190(19) 0.026(2) 0.0107(18) 0.0016(15) -0.0014(14) 0.0030(15)
C18 0.0291(16) 0.0305(16) 0.0152(14) 0.0023(11) -0.0042(12) 0.0062(13)
C19 0.0199(19) 0.0243(19) 0.0088(17) -0.0018(14) -0.0038(14) 0.0010(15)
C23 0.0224(19) 0.0198(18) 0.0099(17) -0.0013(14) -0.0036(14) -0.0014(15)
C25 0.023(2) 0.032(2) 0.0159(19) -0.0036(16) -0.0013(15) -0.0049(17)
C27 0.0214(19) 0.025(2) 0.0078(17) -0.0017(14) -0.0003(14) -0.0034(16)
C28 0.025(2) 0.0220(19) 0.0120(18) -0.0048(15) 0.0012(15) -0.0040(16)
C31 0.0219(19) 0.0204(19) 0.0104(17) -0.0011(14) -0.0033(14) -0.0018(15)
C35 0.025(2) 0.0163(18) 0.0107(17) 0.0001(14) -0.0006(14) -0.0049(15)
C36 0.0229(19) 0.0202(19) 0.0141(18) -0.0030(15) -0.0024(15) -0.0027(15)
C32 0.0204(19) 0.0214(19) 0.0140(18) -0.0045(15) 0.0003(14) -0.0052(15)
C9 0.026(2) 0.051(3) 0.017(2) 0.009(2) -0.0012(17) 0.005(2)
C20 0.044(3) 0.033(2) 0.025(2) -0.0186(19) -0.013(2) 0.011(2)
C21 0.041(3) 0.030(2) 0.037(3) -0.015(2) -0.021(2) 0.005(2)
C17 0.033(2) 0.044(3) 0.0114(19) -0.0039(18) 0.0027(17) 0.013(2)
C29 0.033(2) 0.027(2) 0.022(2) -0.0052(17) 0.0071(17) -0.0040(18)
C7 0.045(3) 0.034(3) 0.025(2) -0.0101(19) -0.004(2) 0.016(2)
C34 0.046(3) 0.020(2) 0.028(2) -0.0062(17) 0.003(2) -0.0047(19)
C37 0.022(2) 0.027(2) 0.024(2) 0.0002(17) -0.0019(16) -0.0062(17)
C38 0.029(2) 0.033(2) 0.036(3) -0.0013(19) -0.0032(19) -0.0105(19)
C33 0.023(2) 0.022(2) 0.021(2) -0.0071(16) -0.0004(16) -0.0009(16)
C30 0.034(2) 0.030(2) 0.035(3) -0.012(2) 0.0059(19) -0.0040(19)
C24 0.024(2) 0.025(2) 0.0136(19) -0.0023(15) -0.0001(15) -0.0015(16)
C6 0.038(2) 0.032(2) 0.014(2) 0.0005(17) -0.0054(17) 0.0073(19)
C12 0.031(2) 0.027(2) 0.042(3) 0.002(2) -0.004(2) -0.0082(19)
C26 0.026(2) 0.045(3) 0.020(2) -0.0034(18) -0.0055(17) -0.0125(19)
C22 0.028(2) 0.023(2) 0.023(2) -0.0082(16) -0.0103(17) 0.0020(17)
C16 0.030(2) 0.045(3) 0.016(2) 0.0107(19) 0.0061(17) 0.008(2)
C8 0.039(3) 0.062(3) 0.013(2) 0.002(2) 0.0050(18) 0.012(2)

loop_
_atom_type_symbol
_atom_type_description
_atom_type_scat_dispersion_real
_atom_type_scat_dispersion_imag
_atom_type_scat_source
C C 0.0033 0.0016 'International Tables Vol C Tables 4.2.6.8 and 6.1.1.4'
H H 0.0000 0.0000 'International Tables Vol C Tables 4.2.6.8 and 6.1.1.4'
N N 0.0061 0.0033 'International Tables Vol C Tables 4.2.6.8 and 6.1.1.4'
O O 0.0106 0.0060 'International Tables Vol C Tables 4.2.6.8 and 6.1.1.4'
S S 0.1246 0.1234 'International Tables Vol C Tables 4.2.6.8 and 6.1.1.4'
Mo Mo -1.6832 0.6857 'International Tables Vol C Tables 4.2.6.8 and 6.1.1.4'

loop_
_geom_angle_atom_site_label_1
_geom_angle_atom_site_label_2
_geom_angle_atom_site_label_3
_geom_angle
O1 Mo1 N4 86.21(13)
O1 Mo1 N3 156.94(12)
N4 Mo1 N3 70.95(11)
O1 Mo1 S1 106.48(10)
N4 Mo1 S1 166.98(9)
N3 Mo1 S1 96.51(8)
O1 Mo1 S3 103.17(11)
N4 Mo1 S3 92.18(8)
N3 Mo1 S3 81.44(8)
S1 Mo1 S3 82.23(4)
O1 Mo1 S2 98.64(10)
N4 Mo1 S2 96.78(8)
N3 Mo1 S2 81.46(8)
S1 Mo1 S2 84.41(4)
S3 Mo1 S2 156.91(4)
C2 S1 Mo1 104.86(13)
C1 S2 Mo1 104.20(13)
C5 S3 Mo1 109.79(12)
C11 N3 C15 117.6(3)
C11 N3 Mo1 125.3(3)
C15 N3 Mo1 117.0(2)
C22 N4 C19 116.7(3)
C22 N4 Mo1 123.5(3)
C19 N4 Mo1 119.7(2)
C27 N5 C23 111.0(3)
C27 N5 C35 111.8(3)
C23 N5 C35 105.8(3)
C27 N5 C31 105.4(3)
C23 N5 C31 110.9(3)
C35 N5 C31 112.1(3)
C2 C1 C4 120.7(3)
C2 C1 S2 122.5(3)
C4 C1 S2 116.8(3)
C1 C2 C3 120.6(3)
C1 C2 S1 122.9(3)
C3 C2 S1 116.4(3)
N1 C3 C2 178.6(4)
N2 C4 C1 177.6(4)
C10 C5 C6 119.6(4)
C10 C5 S3 120.0(3)
C6 C5 S3 120.3(3)
C9 C10 C5 120.9(4)
C9 C10 H10 119.5
C5 C10 H10 119.5
N3 C11 C12 122.2(4)
N3 C11 H11 118.9
C12 C11 H11 118.9
C12 C13 C14 119.8(4)
C12 C13 H13 120.1
C14 C13 H13 120.1
C13 C14 C15 116.9(4)
C13 C14 C16 124.5(4)
C15 C14 C16 118.6(4)
N3 C15 C14 124.2(4)
N3 C15 C19 116.1(3)
C14 C15 C19 119.7(3)
C20 C18 C19 117.0(4)
C20 C18 C17 124.2(4)
C19 C18 C17 118.8(4)
N4 C19 C18 123.6(4)
N4 C19 C15 116.3(3)
C18 C19 C15 120.1(3)
N5 C23 C24 117.8(3)
N5 C23 H23A 107.9
C24 C23 H23A 107.9
N5 C23 H23B 107.9
C24 C23 H23B 107.9
H23A C23 H23B 107.2
C24 C25 C26 113.8(3)
C24 C25 H25A 108.8
C26 C25 H25A 108.8
C24 C25 H25B 108.8
C26 C25 H25B 108.8
H25A C25 H25B 107.7
N5 C27 C28 116.8(3)
N5 C27 H27A 108.1
C28 C27 H27A 108.1
N5 C27 H27B 108.1
C28 C27 H27B 108.1
H27A C27 H27B 107.3
C29 C28 C27 108.9(3)
C29 C28 H28A 109.9
C27 C28 H28A 109.9
C29 C28 H28B 109.9
C27 C28 H28B 109.9
H28A C28 H28B 108.3
C32 C31 N5 115.6(3)
C32 C31 H31A 108.4
N5 C31 H31A 108.4
C32 C31 H31B 108.4
N5 C31 H31B 108.4
H31A C31 H31B 107.4
N5 C35 C36 116.5(3)
N5 C35 H35A 108.2
C36 C35 H35A 108.2
N5 C35 H35B 108.2
C36 C35 H35B 108.2
H35A C35 H35B 107.3
C37 C36 C35 108.4(3)
C37 C36 H36A 110.0
C35 C36 H36A 110.0
C37 C36 H36B 110.0
C35 C36 H36B 110.0
H36A C36 H36B 108.4
C31 C32 C33 110.6(3)
C31 C32 H32A 109.5
C33 C32 H32A 109.5
C31 C32 H32B 109.5
C33 C32 H32B 109.5
H32A C32 H32B 108.1
C8 C9 C10 120.0(4)
C8 C9 H9 120.0
C10 C9 H9 120.0
C21 C20 C18 119.5(4)
C21 C20 H20 120.3
C18 C20 H20 120.3
C20 C21 C22 119.8(4)
C20 C21 H21 120.1
C22 C21 H21 120.1
C16 C17 C18 121.1(4)
C16 C17 H17 119.4
C18 C17 H17 119.4
C28 C29 C30 113.0(4)
C28 C29 H29A 109.0
C30 C29 H29A 109.0
C28 C29 H29B 109.0
C30 C29 H29B 109.0
H29A C29 H29B 107.8
C8 C7 C6 119.5(4)
C8 C7 H7 120.2
C6 C7 H7 120.2
C33 C34 H34A 109.5
C33 C34 H34B 109.5
H34A C34 H34B 109.5
C33 C34 H34C 109.5
H34A C34 H34C 109.5
H34B C34 H34C 109.5
C36 C37 C38 111.7(3)
C36 C37 H37A 109.3
C38 C37 H37A 109.3
C36 C37 H37B 109.3
C38 C37 H37B 109.3
H37A C37 H37B 107.9
C37 C38 H38A 109.5
C37 C38 H38B 109.5
H38A C38 H38B 109.5
C37 C38 H38C 109.5
H38A C38 H38C 109.5
H38B C38 H38C 109.5
C34 C33 C32 113.8(3)
C34 C33 H33A 108.8
C32 C33 H33A 108.8
C34 C33 H33B 108.8
C32 C33 H33B 108.8
H33A C33 H33B 107.7
C29 C30 H30A 109.5
C29 C30 H30B 109.5
H30A C30 H30B 109.5
C29 C30 H30C 109.5
H30A C30 H30C 109.5
H30B C30 H30C 109.5
C23 C24 C25 108.9(3)
C23 C24 H24A 109.9
C25 C24 H24A 109.9
C23 C24 H24B 109.9
C25 C24 H24B 109.9
H24A C24 H24B 108.3
C5 C6 C7 119.5(4)
C5 C6 H6 120.2
C7 C6 H6 120.2
C13 C12 C11 119.4(4)
C13 C12 H12 120.3
C11 C12 H12 120.3
C25 C26 H26A 109.5
C25 C26 H26B 109.5
H26A C26 H26B 109.5
C25 C26 H26C 109.5
H26A C26 H26C 109.5
H26B C26 H26C 109.5
N4 C22 C21 123.5(4)
N4 C22 H22 118.3
C21 C22 H22 118.3
C17 C16 C14 121.6(4)
C17 C16 H16 119.2
C14 C16 H16 119.2
C9 C8 C7 120.4(4)
C9 C8 H8 119.8
C7 C8 H8 119.8

loop_
_geom_bond_atom_site_label_1
_geom_bond_atom_site_label_2
_geom_bond_distance
Mo1 O1 1.687(3)
Mo1 N4 2.217(3)
Mo1 N3 2.319(3)
Mo1 S1 2.3970(11)
Mo1 S3 2.4317(13)
Mo1 S2 2.4400(12)
S1 C2 1.755(4)
S2 C1 1.744(4)
S3 C5 1.787(4)
N1 C3 1.149(5)
N2 C4 1.145(5)
N3 C11 1.337(5)
N3 C15 1.341(5)
N4 C22 1.331(5)
N4 C19 1.363(5)
N5 C27 1.508(4)
N5 C23 1.514(4)
N5 C35 1.518(4)
N5 C31 1.533(5)
C1 C2 1.359(5)
C1 C4 1.440(5)
C2 C3 1.435(5)
C5 C10 1.382(6)
C5 C6 1.394(6)
C10 C9 1.381(6)
C10 H10 0.9300
C11 C12 1.405(6)
C11 H11 0.9300
C13 C12 1.377(7)
C13 C14 1.384(6)
C13 H13 0.9300
C14 C15 1.411(6)
C14 C16 1.429(6)
C15 C19 1.441(5)
C18 C20 1.401(6)
C18 C19 1.406(5)
C18 C17 1.429(6)
C23 C24 1.518(5)
C23 H23A 0.9700
C23 H23B 0.9700
C25 C24 1.532(5)
C25 C26 1.536(5)
C25 H25A 0.9700
C25 H25B 0.9700
C27 C28 1.527(5)
C27 H27A 0.9700
C27 H27B 0.9700
C28 C29 1.525(5)
C28 H28A 0.9700
C28 H28B 0.9700
C31 C32 1.516(5)
C31 H31A 0.9700
C31 H31B 0.9700
C35 C36 1.531(5)
C35 H35A 0.9700
C35 H35B 0.9700
C36 C37 1.525(5)
C36 H36A 0.9700
C36 H36B 0.9700
C32 C33 1.530(5)
C32 H32A 0.9700
C32 H32B 0.9700
C9 C8 1.367(7)
C9 H9 0.9300
C20 C21 1.362(7)
C20 H20 0.9300
C21 C22 1.387(6)
C21 H21 0.9300
C17 C16 1.360(7)
C17 H17 0.9300
C29 C30 1.525(6)
C29 H29A 0.9700
C29 H29B 0.9700
C7 C8 1.397(7)
C7 C6 1.399(6)
C7 H7 0.9300
C34 C33 1.527(6)
C34 H34A 0.9600
C34 H34B 0.9600
C34 H34C 0.9600
C37 C38 1.527(6)
C37 H37A 0.9700
C37 H37B 0.9700
C38 H38A 0.9600
C38 H38B 0.9600
C38 H38C 0.9600
C33 H33A 0.9700
C33 H33B 0.9700
C30 H30A 0.9600
C30 H30B 0.9600
C30 H30C 0.9600
C24 H24A 0.9700
C24 H24B 0.9700
C6 H6 0.9300
C12 H12 0.9300
C26 H26A 0.9600
C26 H26B 0.9600
C26 H26C 0.9600
C22 H22 0.9300
C16 H16 0.9300
C8 H8 0.9300

loop_
_geom_torsion_atom_site_label_1
_geom_torsion_atom_site_label_2
_geom_torsion_atom_site_label_3
_geom_torsion_atom_site_label_4
_geom_torsion
O1 Mo1 S1 C2 -89.01(17)
N4 Mo1 S1 C2 104.3(4)
N3 Mo1 S1 C2 89.08(15)
S3 Mo1 S1 C2 169.48(13)
S2 Mo1 S1 C2 8.37(13)
O1 Mo1 S2 C1 96.85(16)
N4 Mo1 S2 C1 -175.98(15)
N3 Mo1 S2 C1 -106.48(15)
S1 Mo1 S2 C1 -9.02(13)
S3 Mo1 S2 C1 -63.87(16)
O1 Mo1 S3 C5 104.51(18)
N4 Mo1 S3 C5 17.89(17)
N3 Mo1 S3 C5 -52.47(17)
S1 Mo1 S3 C5 -150.30(15)
S2 Mo1 S3 C5 -95.09(17)
O1 Mo1 N3 C11 174.2(3)
N4 Mo1 N3 C11 -177.5(3)
S1 Mo1 N3 C11 -1.1(3)
S3 Mo1 N3 C11 -82.2(3)
S2 Mo1 N3 C11 82.2(3)
O1 Mo1 N3 C15 -9.4(5)
N4 Mo1 N3 C15 -1.1(2)
S1 Mo1 N3 C15 175.3(2)
S3 Mo1 N3 C15 94.2(2)
S2 Mo1 N3 C15 -101.4(2)
O1 Mo1 N4 C22 -5.5(3)
N3 Mo1 N4 C22 177.7(3)
S1 Mo1 N4 C22 161.7(3)
S3 Mo1 N4 C22 97.6(3)
S2 Mo1 N4 C22 -103.7(3)
O1 Mo1 N4 C19 178.3(3)
N3 Mo1 N4 C19 1.5(2)
S1 Mo1 N4 C19 -14.5(5)
S3 Mo1 N4 C19 -78.7(2)
S2 Mo1 N4 C19 80.0(2)
Mo1 S2 C1 C2 8.8(3)
Mo1 S2 C1 C4 -173.8(3)
C4 C1 C2 C3 -1.1(6)
S2 C1 C2 C3 176.2(3)
C4 C1 C2 S1 -179.0(3)
S2 C1 C2 S1 -1.7(5)
Mo1 S1 C2 C1 -6.5(4)
Mo1 S1 C2 C3 175.5(3)
C1 C2 C3 N1 168(19)
S1 C2 C3 N1 -14(20)
C2 C1 C4 N2 177(100)
S2 C1 C4 N2 0(11)
Mo1 S3 C5 C10 99.6(3)
Mo1 S3 C5 C6 -83.4(3)
C6 C5 C10 C9 1.2(6)
S3 C5 C10 C9 178.3(3)
C15 N3 C11 C12 0.4(5)
Mo1 N3 C11 C12 176.8(3)
C12 C13 C14 C15 -1.3(6)
C12 C13 C14 C16 -179.1(4)
C11 N3 C15 C14 -1.4(5)
Mo1 N3 C15 C14 -178.1(3)
C11 N3 C15 C19 177.4(3)
Mo1 N3 C15 C19 0.7(4)
C13 C14 C15 N3 1.8(6)
C16 C14 C15 N3 179.7(3)
C13 C14 C15 C19 -176.9(4)
C16 C14 C15 C19 1.0(5)
C22 N4 C19 C18 0.9(5)
Mo1 N4 C19 C18 177.4(3)
C22 N4 C19 C15 -178.2(3)
Mo1 N4 C19 C15 -1.7(4)
C20 C18 C19 N4 -1.0(6)
C17 C18 C19 N4 179.9(3)
C20 C18 C19 C15 178.1(3)
C17 C18 C19 C15 -1.0(5)
N3 C15 C19 N4 0.6(5)
C14 C15 C19 N4 179.4(3)
N3 C15 C19 C18 -178.5(3)
C14 C15 C19 C18 0.3(5)
C27 N5 C23 C24 62.5(4)
C35 N5 C23 C24 -176.0(3)
C31 N5 C23 C24 -54.3(4)
C23 N5 C27 C28 65.6(4)
C35 N5 C27 C28 -52.3(4)
C31 N5 C27 C28 -174.3(3)
N5 C27 C28 C29 -168.6(3)
C27 N5 C31 C32 -169.7(3)
C23 N5 C31 C32 -49.5(4)
C35 N5 C31 C32 68.4(4)
C27 N5 C35 C36 -55.0(4)
C23 N5 C35 C36 -175.9(3)
C31 N5 C35 C36 63.1(4)
N5 C35 C36 C37 -178.9(3)
N5 C31 C32 C33 -173.9(3)
C5 C10 C9 C8 0.1(6)
C19 C18 C20 C21 0.4(6)
C17 C18 C20 C21 179.4(4)
C18 C20 C21 C22 0.2(6)
C20 C18 C17 C16 -178.7(4)
C19 C18 C17 C16 0.3(6)
C27 C28 C29 C30 179.7(3)
C35 C36 C37 C38 -179.2(3)
C31 C32 C33 C34 -59.7(4)
N5 C23 C24 C25 173.3(3)
C26 C25 C24 C23 -179.4(3)
C10 C5 C6 C7 -1.4(6)
S3 C5 C6 C7 -178.4(3)
C8 C7 C6 C5 0.2(6)
C14 C13 C12 C11 0.4(6)
N3 C11 C12 C13 0.1(6)
C19 N4 C22 C21 -0.2(5)
Mo1 N4 C22 C21 -176.6(3)
C20 C21 C22 N4 -0.3(6)
C18 C17 C16 C14 1.1(6)
C13 C14 C16 C17 176.0(4)
C15 C14 C16 C17 -1.8(6)
C10 C9 C8 C7 -1.3(6)
C6 C7 C8 C9 1.1(6)
